data_7715534
loop_
_publ_author_name
'Kouck&#xfd;, Filip'
'Dobrovoln&#xe1;, Tereza'
'Kotek, Jan'
'C&#xed;sa&#x159;ov&#xe1;, Ivana'
'Havl&#xed;&#x10d;kov&#xe1;, Jana'
'Li&#x161;ka, Alan'
'Kub&#xed;&#x10d;ek, Vojt&#x11b;ch'
'Hermann, Petr'

_publ_section_title
;
 Transition metal complexes of the (2,2,2-trifluoroethyl)phosphinate NOTA
 analogue as potential contrast agents for <sup>19</sup>F magnetic
 resonance imaging.
;
_journal_issue 22
_journal_name_full 'Dalton transactions (Cambridge, England : 2003)'
_journal_page_first 9267
_journal_page_last 9285
_journal_paper_doi 10.1039/d4dt00507d
_journal_volume 53
_journal_year 2024
_chemical_formula_moiety 'C15 H24 Cu F9 N3 O6 P3, 3.5(H2 O), H4 N'
_chemical_formula_sum 'C15 H35 Cu F9 N4 O9.5 P3'
_chemical_formula_weight 750.92
_space_group_crystal_system monoclinic
_space_group_IT_number 15
_space_group_name_Hall '-C 2yc'
_space_group_name_H-M_alt 'C 1 2/c 1'
_atom_sites_solution_hydrogens mixed
_atom_sites_solution_primary direct
_atom_sites_solution_secondary difmap
_audit_creation_method SHELXL-2014/7
_audit_update_record
;
2024-01-20 deposited with the CCDC.	2024-03-26 downloaded from the CCDC.
;
_cell_angle_alpha 90
_cell_angle_beta 101.0720(10)
_cell_angle_gamma 90
_cell_formula_units_Z 8
_cell_length_a 25.5776(10)
_cell_length_b 9.4016(3)
_cell_length_c 24.4262(8)
_cell_measurement_reflns_used 9866
_cell_measurement_temperature 180(2)
_cell_measurement_theta_max 27.4673
_cell_measurement_theta_min 2.4101
_cell_volume 5764.4(3)
_computing_cell_refinement 'SAINT V8.40B (Bruker Nano, Inc., 2019)'
_computing_data_collection 'Bruker Instrument Service vV6.2.14'
_computing_data_reduction 'SAINT V8.40B (Bruker Nano, Inc., 2019)'
_computing_structure_refinement 'SHELXL-2014/7 (Sheldrick, 2014)'
_computing_structure_solution 'SHELXT 2018/2 (Sheldrick, 2018)'
_diffrn_ambient_temperature 180(2)
_diffrn_detector_area_resol_mean 7.3910
_diffrn_measured_fraction_theta_full 0.995
_diffrn_measured_fraction_theta_max 0.994
_diffrn_measurement_device_type 'Bruker D8 VENTURE'
_diffrn_measurement_method '\f and \w scans'
_diffrn_radiation_type MoK\a
_diffrn_radiation_wavelength 0.71073
_diffrn_reflns_av_R_equivalents 0.0157
_diffrn_reflns_av_unetI/netI 0.0156
_diffrn_reflns_Laue_measured_fraction_full 0.995
_diffrn_reflns_Laue_measured_fraction_max 0.994
_diffrn_reflns_limit_h_max 33
_diffrn_reflns_limit_h_min -33
_diffrn_reflns_limit_k_max 12
_diffrn_reflns_limit_k_min -11
_diffrn_reflns_limit_l_max 31
_diffrn_reflns_limit_l_min -27
_diffrn_reflns_number 22140
_diffrn_reflns_point_group_measured_fraction_full 0.995
_diffrn_reflns_point_group_measured_fraction_max 0.994
_diffrn_reflns_theta_full 25.242
_diffrn_reflns_theta_max 27.485
_diffrn_reflns_theta_min 2.410
_diffrn_source 'microfocus sealed tube'
_exptl_absorpt_coefficient_mu 1.035
_exptl_absorpt_correction_T_max 0.77
_exptl_absorpt_correction_T_min 0.65
_exptl_absorpt_correction_type multi-scan
_exptl_absorpt_process_details
;
SADABS-2016/2 - Bruker AXS area detector scaling and absorption correction
;
_exptl_crystal_colour blue
_exptl_crystal_density_diffrn 1.731
_exptl_crystal_description prism
_exptl_crystal_F_000 3072
_exptl_crystal_size_max 0.314
_exptl_crystal_size_mid 0.311
_exptl_crystal_size_min 0.270
_refine_diff_density_max 0.446
_refine_diff_density_min -0.371
_refine_diff_density_rms 0.051
_refine_ls_extinction_method none
_refine_ls_goodness_of_fit_ref 1.032
_refine_ls_hydrogen_treatment mixed
_refine_ls_matrix_type full
_refine_ls_number_parameters 484
_refine_ls_number_reflns 6568
_refine_ls_number_restraints 30
_refine_ls_restrained_S_all 1.061
_refine_ls_R_factor_all 0.0291
_refine_ls_R_factor_gt 0.0272
_refine_ls_shift/su_max 0.003
_refine_ls_shift/su_mean 0.000
_refine_ls_structure_factor_coef Fsqd
_refine_ls_weighting_details 'w=1/[\s^2^(Fo^2^)+(0.0401P)^2^+6.5614P] where P=(Fo^2^+2Fc^2^)/3'
_refine_ls_weighting_scheme calc
_refine_ls_wR_factor_gt 0.0739
_refine_ls_wR_factor_ref 0.0753
_reflns_Friedel_coverage 0.000
_reflns_number_gt 6169
_reflns_number_total 6568
_reflns_threshold_expression 'I > 2\s(I)'
_cod_data_source_file d4dt00507d2.cif
_cod_data_source_block cunotptfe
_cod_depositor_comments
;
The following automatic conversions were performed:

data item '_exptl_absorpt_correction_type' value 'Multi-Scan' was
changed to 'multi-scan' in accordance with the
/home/data/users/saulius/crontab/automatic-downloads/rss-feeds/RSC/lib/dictionaries/cif_core.dic
dictionary named 'cif_core.dic' version 2.4.2 last updated on
2011-04-26.

Automatic conversion script
Id: cif_fix_values 8170 2020-07-09 18:12:32Z antanas 

 Adding full bibliography for 7715524--7715535.cif.
;
_cod_original_sg_symbol_H-M 'C 2/c'
_cod_original_formula_sum 'C15 H35 Cu F9 N4 O9.50 P3'
_cod_database_code 7715534
_shelx_shelxl_version_number 2014/7
_shelx_space_group_comment
;
The symmetry employed for this shelxl refinement is uniquely defined
by the following loop, which should always be used as a source of
symmetry information in preference to the above space-group names.
They are only intended as comments.
;
_shelx_estimated_absorpt_t_min 0.737
_shelx_estimated_absorpt_t_max 0.768

loop_
_space_group_symop_operation_xyz
'x, y, z'
'-x, y, -z+1/2'
'x+1/2, y+1/2, z'
'-x+1/2, y+1/2, -z+1/2'
'-x, -y, -z'
'x, -y, z-1/2'
'-x+1/2, -y+1/2, -z'
'x+1/2, -y+1/2, z-1/2'

loop_
_atom_site_label
_atom_site_type_symbol
_atom_site_fract_x
_atom_site_fract_y
_atom_site_fract_z
_atom_site_U_iso_or_equiv
_atom_site_adp_type
_atom_site_occupancy
_atom_site_site_symmetry_order
_atom_site_calc_flag
_atom_site_refinement_flags_posn
_atom_site_refinement_flags_adp
_atom_site_refinement_flags_occupancy
_atom_site_disorder_assembly
_atom_site_disorder_group
Cu1 Cu 0.35849(2) 0.46887(2) 0.64421(2) 0.02083(6) Uani 1 1 d . . . . .
N1 N 0.41233(6) 0.40171(14) 0.58603(5) 0.0294(3) Uani 1 1 d . . . . .
C2 C 0.37225(8) 0.34380(19) 0.53992(7) 0.0369(4) Uani 1 1 d . . . . .
H21 H 0.3904 0.2903 0.5141 0.044 Uiso 1 1 calc R U . . .
H22 H 0.3523 0.4231 0.5189 0.044 Uiso 1 1 calc R U . . .
C3 C 0.33331(8) 0.24535(18) 0.56177(7) 0.0372(4) Uani 1 1 d . . . . .
H31 H 0.3032 0.2239 0.5308 0.045 Uiso 1 1 calc R U . . .
H32 H 0.3516 0.1546 0.5736 0.045 Uiso 1 1 calc R U . . .
N4 N 0.31144(5) 0.30494(13) 0.60976(5) 0.0279(3) Uani 1 1 d . . . . .
C5 C 0.31384(7) 0.19871(16) 0.65541(7) 0.0319(3) Uani 1 1 d . . . . .
H51 H 0.2969 0.1088 0.6401 0.038 Uiso 1 1 calc R U . . .
H52 H 0.2941 0.2349 0.6836 0.038 Uiso 1 1 calc R U . . .
C6 C 0.37166(7) 0.17123(17) 0.68259(8) 0.0362(4) Uani 1 1 d . . . . .
H61 H 0.3730 0.1183 0.7179 0.043 Uiso 1 1 calc R U . . .
H62 H 0.3888 0.1119 0.6575 0.043 Uiso 1 1 calc R U . . .
N7 N 0.40164(5) 0.30843(15) 0.69441(6) 0.0301(3) Uani 1 1 d . . . . .
C8 C 0.45474(7) 0.29994(19) 0.67792(8) 0.0362(4) Uani 1 1 d . . . . .
H81 H 0.4736 0.2139 0.6947 0.043 Uiso 1 1 calc R U . . .
H82 H 0.4762 0.3840 0.6927 0.043 Uiso 1 1 calc R U . . .
C9 C 0.44980(8) 0.29414(19) 0.61486(8) 0.0380(4) Uani 1 1 d . . . . .
H91 H 0.4853 0.3098 0.6054 0.046 Uiso 1 1 calc R U . . .
H92 H 0.4374 0.1983 0.6014 0.046 Uiso 1 1 calc R U . . .
C10 C 0.43829(7) 0.53269(17) 0.57244(7) 0.0313(3) Uani 1 1 d . . . . .
H101 H 0.4138 0.5862 0.5434 0.038 Uiso 1 1 calc R U . . .
H102 H 0.4706 0.5087 0.5576 0.038 Uiso 1 1 calc R U . . .
P1 P 0.45661(2) 0.64312(4) 0.63531(2) 0.02239(9) Uani 1 1 d . . . . .
O11 O 0.41036(4) 0.62602(11) 0.66618(4) 0.0237(2) Uani 1 1 d . . . . .
O12 O 0.51106(4) 0.61022(13) 0.66702(5) 0.0326(3) Uani 1 1 d . . . . .
C11 C 0.45402(6) 0.82740(17) 0.61236(6) 0.0269(3) Uani 1 1 d . . . . .
H111 H 0.4184 0.8454 0.5892 0.032 Uiso 1 1 calc R U . . .
H112 H 0.4576 0.8893 0.6457 0.032 Uiso 1 1 calc R U . . .
C12 C 0.49527(8) 0.8707(2) 0.57980(8) 0.0419(4) Uani 1 1 d . . . . .
F121 F 0.49572(7) 0.78599(15) 0.53611(6) 0.0727(5) Uani 1 1 d . . . . .
F122 F 0.54431(5) 0.8706(2) 0.61044(8) 0.0820(5) Uani 1 1 d . . . . .
F123 F 0.48681(6) 1.00192(13) 0.55910(6) 0.0601(4) Uani 1 1 d . . . . .
C20 C 0.25600(7) 0.35867(17) 0.59224(7) 0.0319(3) Uani 1 1 d . . . . .
H201 H 0.2390 0.3680 0.6252 0.038 Uiso 1 1 calc R U . . .
H202 H 0.2348 0.2909 0.5659 0.038 Uiso 1 1 calc R U . . .
P2 P 0.25798(2) 0.53185(4) 0.55864(2) 0.02670(9) Uani 1 1 d . . . . .
O21 O 0.30959(4) 0.59537(11) 0.59141(5) 0.0291(2) Uani 1 1 d . . . . .
O22 O 0.25125(5) 0.52171(13) 0.49708(5) 0.0349(3) Uani 1 1 d . . . . .
C21 C 0.20520(7) 0.63752(19) 0.57892(7) 0.0347(4) Uani 1 1 d . . . . .
H211 H 0.2095 0.6333 0.6200 0.042 Uiso 1 1 calc R U . . .
H212 H 0.2103 0.7378 0.5688 0.042 Uiso 1 1 calc R U . . .
C22 C 0.14948(7) 0.5958(2) 0.55422(8) 0.0433(4) Uani 1 1 d . . . . .
F221 F 0.14118(6) 0.45637(17) 0.55748(9) 0.0809(5) Uani 1 1 d . . . . .
F222 F 0.13590(5) 0.6316(3) 0.50115(6) 0.0924(7) Uani 1 1 d . U . . .
F223 F 0.11361(5) 0.65766(19) 0.57956(6) 0.0695(4) Uani 1 1 d . . . . .
C30 C 0.40853(7) 0.3485(2) 0.75377(7) 0.0366(4) Uani 1 1 d . . . . .
H301 H 0.4343 0.4280 0.7615 0.044 Uiso 0.670(2) 1 calc R U P A 1
H302 H 0.4234 0.2667 0.7772 0.044 Uiso 0.670(2) 1 calc R U P A 1
H303 H 0.4378 0.4186 0.7629 0.044 Uiso 0.330(2) 1 calc R U P A 2
H304 H 0.4183 0.2633 0.7774 0.044 Uiso 0.330(2) 1 calc R U P A 2
P3A P 0.34884(7) 0.39908(17) 0.77122(8) 0.0205(2) Uani 0.670(2) 1 d . . P A 1
P3B P 0.33858(15) 0.4356(3) 0.77069(17) 0.0246(6) Uani 0.330(2) 1 d . . P A 2
O31 O 0.32070(5) 0.50457(13) 0.72400(5) 0.0334(3) Uani 1 1 d . . . . .
O32A O 0.31653(16) 0.2747(4) 0.78423(19) 0.0295(6) Uani 0.670(2) 1 d . . P A 1
C31A C 0.37450(10) 0.4928(4) 0.83610(10) 0.0279(5) Uani 0.670(2) 1 d . . P A 1
H311 H 0.3925 0.4231 0.8638 0.033 Uiso 0.670(2) 1 calc R U P A 1
H312 H 0.4017 0.5618 0.8292 0.033 Uiso 0.670(2) 1 calc R U P A 1
C32A C 0.33404(10) 0.5704(3) 0.86092(10) 0.0311(5) Uani 0.670(2) 1 d . . P A 1
F321 F 0.30976(10) 0.6732(2) 0.82746(8) 0.0630(6) Uani 0.670(2) 1 d . . P A 1
F322 F 0.29531(9) 0.4879(2) 0.87228(11) 0.0552(6) Uani 0.670(2) 1 d . . P A 1
F323 F 0.35472(10) 0.6362(3) 0.90852(9) 0.0579(6) Uani 0.670(2) 1 d . . P A 1
O32B O 0.3057(3) 0.3168(7) 0.7881(4) 0.0309(14) Uani 0.330(2) 1 d . . P A 2
C31B C 0.3553(3) 0.5643(8) 0.8275(3) 0.0396(14) Uani 0.330(2) 1 d . . P A 2
H313 H 0.3846 0.6248 0.8196 0.048 Uiso 0.330(2) 1 calc R U P A 2
H314 H 0.3240 0.6268 0.8266 0.048 Uiso 0.330(2) 1 calc R U P A 2
C32B C 0.3708(4) 0.5104(8) 0.8834(3) 0.0572(18) Uani 0.330(2) 1 d . U P A 2
F324 F 0.4089(2) 0.4078(6) 0.88754(18) 0.0799(16) Uani 0.330(2) 1 d . U P A 2
F325 F 0.3320(3) 0.4539(6) 0.9049(2) 0.0800(18) Uani 0.330(2) 1 d . U P A 2
F326 F 0.3929(3) 0.6125(7) 0.9195(2) 0.095(2) Uani 0.330(2) 1 d . U P A 2
N1A N 0.29461(8) 0.7981(2) 0.70832(8) 0.0418(4) Uani 1 1 d . . . . .
H1A H 0.3119(9) 0.853(3) 0.7340(11) 0.047(6) Uiso 1 1 d . . . . .
H2A H 0.3062(11) 0.711(3) 0.7122(11) 0.066(8) Uiso 1 1 d . . . . .
H3A H 0.2581(12) 0.794(3) 0.7086(11) 0.065(8) Uiso 1 1 d . . . . .
H4A H 0.3007(10) 0.832(3) 0.6755(11) 0.053(7) Uiso 1 1 d . . . . .
O1W O 0.31607(5) 0.88451(14) 0.60086(5) 0.0321(3) Uani 1 1 d . . . . .
H11W H 0.3180(9) 0.803(3) 0.5937(10) 0.046(6) Uiso 1 1 d . . . . .
H12W H 0.2974(10) 0.913(3) 0.5760(11) 0.051(7) Uiso 1 1 d . . . . .
O2W O 0.57779(5) 0.79495(15) 0.73742(6) 0.0382(3) Uani 1 1 d . . . . .
H21W H 0.5590(10) 0.740(3) 0.7158(10) 0.044(6) Uiso 1 1 d . . . . .
H22W H 0.5823(10) 0.743(3) 0.7659(12) 0.057(7) Uiso 1 1 d . . . . .
O3W O 0.5000 1.0011(2) 0.7500 0.0527(6) Uani 1 2 d S T P . .
H31W H 0.4752(11) 0.951(3) 0.7503(14) 0.075(10) Uiso 1 1 d . . . . .
O4W O 0.33477(10) -0.0156(2) 0.79772(9) 0.0479(6) Uani 0.670(2) 1 d . . P A 1
H41W H 0.3323 0.0798 0.7952 0.057 Uiso 0.670(2) 1 d R U P A 1
H42W H 0.3705 -0.0417 0.8062 0.057 Uiso 0.670(2) 1 d R U P A 1
O4V O 0.29225(16) 0.0167(4) 0.78675(16) 0.0350(9) Uani 0.330(2) 1 d . . P A 2
H41V H 0.2960 0.1096 0.7898 0.042 Uiso 0.330(2) 1 d R U P A 2
H42V H 0.3089 -0.0294 0.8175 0.042 Uiso 0.330(2) 1 d R U P A 2

loop_
_atom_site_aniso_label
_atom_site_aniso_U_11
_atom_site_aniso_U_22
_atom_site_aniso_U_33
_atom_site_aniso_U_23
_atom_site_aniso_U_13
_atom_site_aniso_U_12
Cu1 0.02323(10) 0.01654(9) 0.01899(10) -0.00097(6) -0.00528(7) -0.00017(6)
N1 0.0376(7) 0.0233(6) 0.0250(6) -0.0028(5) 0.0003(5) 0.0044(5)
C2 0.0526(10) 0.0311(8) 0.0241(7) -0.0105(6) 0.0000(7) 0.0022(8)
C3 0.0510(10) 0.0251(8) 0.0298(8) -0.0119(6) -0.0064(7) -0.0007(7)
N4 0.0346(7) 0.0193(6) 0.0242(6) -0.0012(5) -0.0088(5) -0.0008(5)
C5 0.0380(9) 0.0186(7) 0.0324(8) 0.0028(6) -0.0097(7) -0.0060(6)
C6 0.0393(9) 0.0222(7) 0.0400(9) 0.0083(7) -0.0103(7) -0.0027(7)
N7 0.0305(7) 0.0261(6) 0.0289(7) 0.0060(5) -0.0066(5) -0.0022(5)
C8 0.0299(8) 0.0301(8) 0.0435(10) 0.0111(7) -0.0053(7) 0.0064(7)
C9 0.0396(9) 0.0267(8) 0.0465(10) 0.0008(7) 0.0055(8) 0.0109(7)
C10 0.0402(9) 0.0301(8) 0.0238(7) -0.0011(6) 0.0062(6) 0.0034(7)
P1 0.02197(17) 0.02359(18) 0.02056(17) 0.00197(13) 0.00143(13) 0.00245(14)
O11 0.0238(5) 0.0257(5) 0.0205(5) -0.0025(4) 0.0015(4) -0.0036(4)
O12 0.0242(5) 0.0366(6) 0.0348(6) 0.0066(5) 0.0003(4) 0.0057(5)
C11 0.0275(7) 0.0265(7) 0.0258(7) 0.0035(6) 0.0033(6) 0.0016(6)
C12 0.0476(10) 0.0367(9) 0.0452(10) 0.0119(8) 0.0187(8) 0.0023(8)
F121 0.1208(13) 0.0472(7) 0.0689(9) 0.0049(7) 0.0656(9) 0.0057(8)
F122 0.0369(7) 0.1096(13) 0.1013(12) 0.0430(10) 0.0175(7) -0.0150(8)
F123 0.0924(11) 0.0347(6) 0.0623(8) 0.0173(6) 0.0375(8) 0.0000(6)
C20 0.0314(8) 0.0256(7) 0.0316(8) 0.0011(6) -0.0121(6) -0.0060(6)
P2 0.02644(19) 0.02282(19) 0.02528(19) 0.00037(14) -0.00895(15) -0.00034(14)
O21 0.0272(5) 0.0204(5) 0.0333(6) 0.0010(4) -0.0102(4) -0.0005(4)
O22 0.0367(6) 0.0363(6) 0.0263(6) 0.0011(5) -0.0074(5) 0.0055(5)
C21 0.0309(8) 0.0354(9) 0.0343(8) -0.0030(7) -0.0025(7) 0.0001(7)
C22 0.0296(9) 0.0639(13) 0.0337(9) -0.0012(9) -0.0007(7) -0.0002(8)
F221 0.0460(8) 0.0682(10) 0.1237(15) -0.0185(9) 0.0042(9) -0.0229(7)
F222 0.0392(7) 0.194(2) 0.0374(7) 0.0208(10) -0.0092(5) 0.0136(10)
F223 0.0363(6) 0.1018(12) 0.0720(9) -0.0150(8) 0.0143(6) 0.0039(7)
C30 0.0344(8) 0.0432(10) 0.0254(8) 0.0104(7) -0.0111(6) -0.0130(7)
P3A 0.0189(5) 0.0207(7) 0.0199(3) 0.0004(5) -0.0014(3) -0.0019(4)
P3B 0.0265(15) 0.0213(14) 0.0264(8) -0.0023(10) 0.0060(10) -0.0081(9)
O31 0.0349(6) 0.0315(6) 0.0342(6) -0.0048(5) 0.0076(5) -0.0066(5)
O32A 0.0271(15) 0.0266(17) 0.0338(13) 0.0033(13) 0.0032(10) -0.0047(11)
C31A 0.0235(12) 0.0357(14) 0.0235(12) -0.0057(10) 0.0020(9) -0.0050(11)
C32A 0.0353(13) 0.0333(12) 0.0257(12) -0.0041(10) 0.0083(10) -0.0058(10)
F321 0.0973(16) 0.0500(11) 0.0464(10) 0.0093(9) 0.0256(10) 0.0363(11)
F322 0.0478(11) 0.0514(11) 0.0771(15) -0.0079(10) 0.0391(11) -0.0122(9)
F323 0.0572(12) 0.0788(15) 0.0379(10) -0.0314(10) 0.0096(9) -0.0062(12)
O32B 0.030(3) 0.027(4) 0.036(2) 0.000(3) 0.008(2) -0.009(2)
C31B 0.046(4) 0.035(3) 0.041(3) -0.020(3) 0.019(3) -0.019(3)
C32B 0.072(4) 0.056(3) 0.047(3) -0.009(3) 0.020(3) -0.026(3)
F324 0.098(4) 0.092(4) 0.042(2) 0.014(2) -0.006(2) -0.024(3)
F325 0.112(4) 0.081(3) 0.063(3) -0.012(2) 0.058(3) -0.049(3)
F326 0.151(6) 0.094(4) 0.043(2) -0.031(3) 0.029(3) -0.062(4)
N1A 0.0507(10) 0.0365(9) 0.0382(9) -0.0062(7) 0.0085(8) 0.0099(8)
O1W 0.0401(7) 0.0210(6) 0.0317(6) -0.0001(5) -0.0021(5) 0.0026(5)
O2W 0.0363(7) 0.0412(7) 0.0355(7) 0.0079(6) 0.0028(5) -0.0023(6)
O3W 0.0626(15) 0.0267(9) 0.0640(15) 0.000 0.0002(12) 0.000
O4W 0.0488(14) 0.0459(12) 0.0480(12) 0.0046(9) 0.0071(10) -0.0003(10)
O4V 0.035(2) 0.0314(19) 0.039(2) -0.0055(15) 0.0093(16) -0.0014(15)

loop_
_atom_type_symbol
_atom_type_description
_atom_type_scat_dispersion_real
_atom_type_scat_dispersion_imag
_atom_type_scat_source
C C 0.0033 0.0016 'International Tables Vol C Tables 4.2.6.8 and 6.1.1.4'
H H 0.0000 0.0000 'International Tables Vol C Tables 4.2.6.8 and 6.1.1.4'
Cu Cu 0.3201 1.2651 'International Tables Vol C Tables 4.2.6.8 and 6.1.1.4'
F F 0.0171 0.0103 'International Tables Vol C Tables 4.2.6.8 and 6.1.1.4'
N N 0.0061 0.0033 'International Tables Vol C Tables 4.2.6.8 and 6.1.1.4'
O O 0.0106 0.0060 'International Tables Vol C Tables 4.2.6.8 and 6.1.1.4'
P P 0.1023 0.0942 'International Tables Vol C Tables 4.2.6.8 and 6.1.1.4'

loop_
_geom_angle_atom_site_label_1
_geom_angle_atom_site_label_2
_geom_angle_atom_site_label_3
_geom_angle
_geom_angle_site_symmetry_1
_geom_angle_site_symmetry_3
_geom_angle_publ_flag
O11 Cu1 O21 91.97(4) . . ?
O11 Cu1 N4 169.93(5) . . ?
O21 Cu1 N4 86.39(5) . . ?
O11 Cu1 N7 97.26(5) . . ?
O21 Cu1 N7 170.69(5) . . ?
N4 Cu1 N7 84.32(5) . . ?
O11 Cu1 N1 85.50(5) . . ?
O21 Cu1 N1 98.16(5) . . ?
N4 Cu1 N1 84.91(5) . . ?
N7 Cu1 N1 81.46(5) . . ?
O11 Cu1 O31 91.68(4) . . ?
O21 Cu1 O31 98.22(5) . . ?
N4 Cu1 O31 98.38(5) . . ?
N7 Cu1 O31 82.74(5) . . ?
N1 Cu1 O31 163.46(5) . . ?
C10 N1 C2 114.57(13) . . ?
C10 N1 C9 113.73(14) . . ?
C2 N1 C9 113.84(14) . . ?
C10 N1 Cu1 105.41(9) . . ?
C2 N1 Cu1 99.56(10) . . ?
C9 N1 Cu1 108.12(10) . . ?
N1 C2 C3 111.16(14) . . ?
N1 C2 H21 109.4 . . ?
C3 C2 H21 109.4 . . ?
N1 C2 H22 109.4 . . ?
C3 C2 H22 109.4 . . ?
H21 C2 H22 108.0 . . ?
N4 C3 C2 114.34(13) . . ?
N4 C3 H31 108.7 . . ?
C2 C3 H31 108.7 . . ?
N4 C3 H32 108.7 . . ?
C2 C3 H32 108.7 . . ?
H31 C3 H32 107.6 . . ?
C20 N4 C5 110.04(13) . . ?
C20 N4 C3 112.30(13) . . ?
C5 N4 C3 111.50(13) . . ?
C20 N4 Cu1 108.47(9) . . ?
C5 N4 Cu1 105.20(9) . . ?
C3 N4 Cu1 109.04(10) . . ?
N4 C5 C6 109.70(14) . . ?
N4 C5 H51 109.7 . . ?
C6 C5 H51 109.7 . . ?
N4 C5 H52 109.7 . . ?
C6 C5 H52 109.7 . . ?
H51 C5 H52 108.2 . . ?
N7 C6 C5 110.85(13) . . ?
N7 C6 H61 109.5 . . ?
C5 C6 H61 109.5 . . ?
N7 C6 H62 109.5 . . ?
C5 C6 H62 109.5 . . ?
H61 C6 H62 108.1 . . ?
C30 N7 C8 109.64(13) . . ?
C30 N7 C6 111.63(13) . . ?
C8 N7 C6 111.13(14) . . ?
C30 N7 Cu1 109.77(11) . . ?
C8 N7 Cu1 106.41(10) . . ?
C6 N7 Cu1 108.12(9) . . ?
N7 C8 C9 111.88(13) . . ?
N7 C8 H81 109.2 . . ?
C9 C8 H81 109.2 . . ?
N7 C8 H82 109.2 . . ?
C9 C8 H82 109.2 . . ?
H81 C8 H82 107.9 . . ?
N1 C9 C8 112.23(14) . . ?
N1 C9 H91 109.2 . . ?
C8 C9 H91 109.2 . . ?
N1 C9 H92 109.2 . . ?
C8 C9 H92 109.2 . . ?
H91 C9 H92 107.9 . . ?
N1 C10 P1 109.81(11) . . ?
N1 C10 H101 109.7 . . ?
P1 C10 H101 109.7 . . ?
N1 C10 H102 109.7 . . ?
P1 C10 H102 109.7 . . ?
H101 C10 H102 108.2 . . ?
O12 P1 O11 117.15(6) . . ?
O12 P1 C11 109.46(7) . . ?
O11 P1 C11 105.45(7) . . ?
O12 P1 C10 112.32(8) . . ?
O11 P1 C10 104.80(7) . . ?
C11 P1 C10 106.99(7) . . ?
P1 O11 Cu1 118.96(6) . . ?
C12 C11 P1 115.83(12) . . ?
C12 C11 H111 108.3 . . ?
P1 C11 H111 108.3 . . ?
C12 C11 H112 108.3 . . ?
P1 C11 H112 108.3 . . ?
H111 C11 H112 107.4 . . ?
F122 C12 F121 107.32(19) . . ?
F122 C12 F123 106.26(18) . . ?
F121 C12 F123 105.93(16) . . ?
F122 C12 C11 112.69(16) . . ?
F121 C12 C11 112.26(17) . . ?
F123 C12 C11 111.92(16) . . ?
N4 C20 P2 108.92(11) . . ?
N4 C20 H201 109.9 . . ?
P2 C20 H201 109.9 . . ?
N4 C20 H202 109.9 . . ?
P2 C20 H202 109.9 . . ?
H201 C20 H202 108.3 . . ?
O22 P2 O21 118.45(8) . . ?
O22 P2 C21 111.31(8) . . ?
O21 P2 C21 104.80(7) . . ?
O22 P2 C20 112.95(8) . . ?
O21 P2 C20 102.04(6) . . ?
C21 P2 C20 106.15(9) . . ?
P2 O21 Cu1 118.32(6) . . ?
C22 C21 P2 116.63(14) . . ?
C22 C21 H211 108.1 . . ?
P2 C21 H211 108.1 . . ?
C22 C21 H212 108.1 . . ?
P2 C21 H212 108.1 . . ?
H211 C21 H212 107.3 . . ?
F222 C22 F221 107.1(2) . . ?
F222 C22 F223 105.67(17) . . ?
F221 C22 F223 105.62(18) . . ?
F222 C22 C21 112.45(17) . . ?
F221 C22 C21 112.67(17) . . ?
F223 C22 C21 112.77(17) . . ?
N7 C30 P3A 111.59(13) . . ?
N7 C30 P3B 110.53(16) . . ?
N7 C30 H301 109.3 . . ?
P3A C30 H301 109.3 . . ?
N7 C30 H302 109.3 . . ?
P3A C30 H302 109.3 . . ?
H301 C30 H302 108.0 . . ?
N7 C30 H303 109.5 . . ?
P3B C30 H303 109.5 . . ?
N7 C30 H304 109.5 . . ?
P3B C30 H304 109.5 . . ?
H303 C30 H304 108.1 . . ?
O32A P3A O31 116.7(2) . . ?
O32A P3A C30 112.70(14) . . ?
O31 P3A C30 106.97(13) . . ?
O32A P3A C31A 108.3(2) . . ?
O31 P3A C31A 111.57(14) . . ?
C30 P3A C31A 99.21(14) . . ?
O31 P3B O32B 119.3(4) . . ?
O31 P3B C31B 108.9(3) . . ?
O32B P3B C31B 109.7(4) . . ?
O31 P3B C30 101.0(2) . . ?
O32B P3B C30 108.2(3) . . ?
C31B P3B C30 109.1(3) . . ?
P3B O31 Cu1 121.11(16) . . ?
P3A O31 Cu1 108.13(9) . . ?
C32A C31A P3A 115.42(19) . . ?
C32A C31A H311 108.4 . . ?
P3A C31A H311 108.4 . . ?
C32A C31A H312 108.4 . . ?
P3A C31A H312 108.4 . . ?
H311 C31A H312 107.5 . . ?
F322 C32A F323 106.0(2) . . ?
F322 C32A F321 105.8(2) . . ?
F323 C32A F321 104.9(2) . . ?
F322 C32A C31A 113.9(2) . . ?
F323 C32A C31A 113.1(2) . . ?
F321 C32A C31A 112.5(2) . . ?
C32B C31B P3B 117.9(6) . . ?
C32B C31B H313 107.8 . . ?
P3B C31B H313 107.8 . . ?
C32B C31B H314 107.8 . . ?
P3B C31B H314 107.8 . . ?
H313 C31B H314 107.2 . . ?
F325 C32B F326 106.0(6) . . ?
F325 C32B F324 105.5(7) . . ?
F326 C32B F324 104.6(7) . . ?
F325 C32B C31B 115.3(7) . . ?
F326 C32B C31B 112.0(6) . . ?
F324 C32B C31B 112.7(6) . . ?
H1A N1A H2A 111(2) . . ?
H1A N1A H3A 113(2) . . ?
H2A N1A H3A 106(2) . . ?
H1A N1A H4A 106(2) . . ?
H2A N1A H4A 108(2) . . ?
H3A N1A H4A 111(2) . . ?
H11W O1W H12W 103(3) . . ?
H21W O2W H22W 98(2) . . ?
H41W O4W H42W 109.3 . . ?
H41V O4V H42V 112.4 . . ?

loop_
_geom_bond_atom_site_label_1
_geom_bond_atom_site_label_2
_geom_bond_distance
_geom_bond_site_symmetry_2
_geom_bond_publ_flag
Cu1 O11 1.9894(10) . ?
Cu1 O21 2.0056(10) . ?
Cu1 N4 2.0353(13) . ?
Cu1 N7 2.1160(13) . ?
Cu1 N1 2.2510(14) . ?
Cu1 O31 2.3597(12) . ?
N1 C10 1.467(2) . ?
N1 C2 1.474(2) . ?
N1 C9 1.476(2) . ?
C2 C3 1.529(3) . ?
C2 H21 0.9900 . ?
C2 H22 0.9900 . ?
C3 N4 1.501(2) . ?
C3 H31 0.9900 . ?
C3 H32 0.9900 . ?
N4 C20 1.489(2) . ?
N4 C5 1.489(2) . ?
C5 C6 1.522(2) . ?
C5 H51 0.9900 . ?
C5 H52 0.9900 . ?
C6 N7 1.500(2) . ?
C6 H61 0.9900 . ?
C6 H62 0.9900 . ?
N7 C30 1.475(2) . ?
N7 C8 1.491(2) . ?
C8 C9 1.522(3) . ?
C8 H81 0.9900 . ?
C8 H82 0.9900 . ?
C9 H91 0.9900 . ?
C9 H92 0.9900 . ?
C10 P1 1.8384(17) . ?
C10 H101 0.9900 . ?
C10 H102 0.9900 . ?
P1 O12 1.4901(11) . ?
P1 O11 1.5286(11) . ?
P1 C11 1.8183(16) . ?
C11 C12 1.495(2) . ?
C11 H111 0.9900 . ?
C11 H112 0.9900 . ?
C12 F122 1.332(3) . ?
C12 F121 1.333(2) . ?
C12 F123 1.335(2) . ?
C20 P2 1.8284(17) . ?
C20 H201 0.9900 . ?
C20 H202 0.9900 . ?
P2 O22 1.4834(13) . ?
P2 O21 1.5278(11) . ?
P2 C21 1.8197(18) . ?
C21 C22 1.490(2) . ?
C21 H211 0.9900 . ?
C21 H212 0.9900 . ?
C22 F222 1.320(2) . ?
C22 F221 1.333(3) . ?
C22 F223 1.334(2) . ?
C30 P3A 1.729(3) . ?
C30 P3B 2.080(4) . ?
C30 H301 0.9900 . ?
C30 H302 0.9900 . ?
C30 H303 0.9900 . ?
C30 H304 0.9900 . ?
P3A O32A 1.501(5) . ?
P3A O31 1.585(2) . ?
P3A C31A 1.822(3) . ?
P3B O31 1.315(4) . ?
P3B O32B 1.508(9) . ?
P3B C31B 1.829(7) . ?
C31A C32A 1.487(4) . ?
C31A H311 0.9900 . ?
C31A H312 0.9900 . ?
C32A F322 1.328(3) . ?
C32A F323 1.334(3) . ?
C32A F321 1.339(3) . ?
C31B C32B 1.438(11) . ?
C31B H313 0.9900 . ?
C31B H314 0.9900 . ?
C32B F325 1.323(8) . ?
C32B F326 1.352(8) . ?
C32B F324 1.360(10) . ?
N1A H1A 0.87(3) . ?
N1A H2A 0.87(3) . ?
N1A H3A 0.94(3) . ?
N1A H4A 0.90(3) . ?
O1W H11W 0.79(3) . ?
O1W H12W 0.75(3) . ?
O2W H21W 0.82(3) . ?
O2W H22W 0.84(3) . ?
O3W H31W 0.79(3) . ?
O4W H41W 0.9011 . ?
O4W H42W 0.9312 . ?
O4V H41V 0.8799 . ?
O4V H42V 0.9008 . ?
